data_1517982
loop_
_publ_author_name
'Kotova, Oxana'
'Blasco, Salvador'
'Twamley, Brendan'
'O'Brien, John'
'Peacock, Robert D.'
'Kitchen, Jonathan A.'
'Mart\'inez-Calvo, Miguel'
'Gunnlaugsson, Thorfinnur'

_publ_section_title
;
 The application of chiroptical spectroscopy (circular dichroism) in
 quantifying binding events in lanthanide directed synthesis of chiral
 luminescent self-assembly structures
;
_journal_issue 1
_journal_name_full 'Chem. Sci.'
_journal_page_first 457
_journal_paper_doi 10.1039/C4SC02474E
_journal_volume 6
_journal_year 2015
_chemical_absolute_configuration ad
_chemical_formula_moiety 'C26 H22 N2 O3'
_chemical_formula_sum 'C26 H22 N2 O3'
_chemical_formula_weight 410.45
_chemical_name_systematic
;
 ?
;
_space_group_crystal_system monoclinic
_space_group_IT_number 4
_space_group_name_Hall 'P 2yb'
_space_group_name_H-M_alt 'P 1 21 1'
_symmetry_space_group_name_Hall 'P 2yb'
_symmetry_space_group_name_H-M 'P 1 21 1'
_atom_sites_solution_hydrogens mixed
_audit_creation_method SHELXL-2013
_cell_angle_alpha 90
_cell_angle_beta 98.2867(18)
_cell_angle_gamma 90
_cell_formula_units_Z 2
_cell_length_a 5.4288(2)
_cell_length_b 16.6067(6)
_cell_length_c 11.4114(4)
_cell_measurement_reflns_used 4911
_cell_measurement_temperature 100(2)
_cell_measurement_theta_max 66.715
_cell_measurement_theta_min 5.327
_cell_volume 1018.05(6)
_computing_cell_refinement 'Bruker SAINT, (Bruker 2012)'
_computing_data_collection 'Bruker APEX2, (Bruker 2012)'
_computing_data_reduction 'Bruker SAINT, (Bruker 2012)'
_computing_molecular_graphics 'Bruker SHELXTL v. 2008/4, (Bruker 2008)'
_computing_publication_material 'Bruker APEX2, (Bruker 2012)'
_computing_structure_refinement 'SHELXL-2013 (Sheldrick, 2013)'
_computing_structure_solution 'SHELXS-2013 (Sheldrick, 2013)'
_diffrn_ambient_temperature 100(2)
_diffrn_measured_fraction_theta_full 0.920
_diffrn_measured_fraction_theta_max 0.979
_diffrn_measurement_device_type 'Bruker APEX-II CCD'
_diffrn_measurement_method '\f and \w scans'
_diffrn_radiation_type CuK\a
_diffrn_radiation_wavelength 1.54178
_diffrn_reflns_av_R_equivalents 0.0303
_diffrn_reflns_av_unetI/netI 0.0422
_diffrn_reflns_Laue_measured_fraction_full 0.920
_diffrn_reflns_Laue_measured_fraction_max 0.979
_diffrn_reflns_limit_h_max 5
_diffrn_reflns_limit_h_min -6
_diffrn_reflns_limit_k_max 19
_diffrn_reflns_limit_k_min -15
_diffrn_reflns_limit_l_max 13
_diffrn_reflns_limit_l_min -13
_diffrn_reflns_number 5359
_diffrn_reflns_point_group_measured_fraction_full 0.666
_diffrn_reflns_point_group_measured_fraction_max 0.709
_diffrn_reflns_theta_full 67.679
_diffrn_reflns_theta_max 64.986
_diffrn_reflns_theta_min 5.327
_diffrn_source 'fine-focus sealed tube'
_exptl_absorpt_coefficient_mu 0.709
_exptl_absorpt_correction_T_max 0.7528
_exptl_absorpt_correction_T_min 0.6322
_exptl_absorpt_correction_type multi-scan
_exptl_absorpt_process_details 'SADABS-2012/1 (Bruker, 2012)'
_exptl_crystal_colour colorless
_exptl_crystal_density_diffrn 1.339
_exptl_crystal_description needle
_exptl_crystal_F_000 432
_exptl_crystal_size_max 0.450
_exptl_crystal_size_mid 0.130
_exptl_crystal_size_min 0.060
_refine_diff_density_max 0.136
_refine_diff_density_min -0.239
_refine_diff_density_rms 0.052
_refine_ls_abs_structure_details
;
 Flack x determined using 688 quotients [(I+)-(I-)]/[(I+)+(I-)]
 (Parsons and Flack (2004), Acta Cryst. A60, s61).
;
_refine_ls_abs_structure_Flack -0.15(9)
_refine_ls_extinction_method none
_refine_ls_goodness_of_fit_ref 1.055
_refine_ls_hydrogen_treatment constr
_refine_ls_matrix_type full
_refine_ls_number_parameters 281
_refine_ls_number_reflns 2462
_refine_ls_number_restraints 1
_refine_ls_restrained_S_all 1.055
_refine_ls_R_factor_all 0.0310
_refine_ls_R_factor_gt 0.0309
_refine_ls_shift/su_max 0.003
_refine_ls_shift/su_mean 0.000
_refine_ls_structure_factor_coef Fsqd
_refine_ls_weighting_details 'w=1/[\s^2^(Fo^2^)+(0.0451P)^2^+0.1381P] where P=(Fo^2^+2Fc^2^)/3'
_refine_ls_weighting_scheme calc
_refine_ls_wR_factor_gt 0.0762
_refine_ls_wR_factor_ref 0.0763
_reflns_Friedel_coverage 0.395
_reflns_Friedel_fraction_full 0.392
_reflns_Friedel_fraction_max 0.417
_reflns_number_gt 2448
_reflns_number_total 2462
_reflns_threshold_expression 'I > 2\s(I)'
_cod_data_source_file c4sc02474e2.cif
_cod_data_source_block 6S
_cod_depositor_comments 'Adding full bibliography for 1517979--1517983.cif.'
_cod_database_code 1517982
_shelx_space_group_comment
;
The symmetry employed for this shelxl refinement is uniquely defined
by the following loop, which should always be used as a source of
symmetry information in preference to the above space-group names.
They are only intended as comments.
;
_shelx_estimated_absorpt_t_min 0.741
_shelx_estimated_absorpt_t_max 0.959
_shelxl_version_number 2013-4

loop_
_space_group_symop_operation_xyz
'x, y, z'
'-x, y+1/2, -z'

loop_
_atom_site_label
_atom_site_type_symbol
_atom_site_fract_x
_atom_site_fract_y
_atom_site_fract_z
_atom_site_U_iso_or_equiv
_atom_site_adp_type
_atom_site_occupancy
_atom_site_site_symmetry_order
_atom_site_calc_flag
_atom_site_refinement_flags_posn
_atom_site_refinement_flags_adp
O1 O -0.0496(3) 0.42068(10) 0.86915(13) 0.0290(4) Uani 1 1 d . .
O2 O 0.6906(3) 0.71051(9) 0.94596(12) 0.0232(3) Uani 1 1 d . .
O3 O 0.9791(2) 0.65846(9) 1.08757(12) 0.0215(3) Uani 1 1 d . .
N1 N -0.0113(3) 0.54697(11) 0.79964(14) 0.0219(4) Uani 1 1 d . .
H1X H 0.0824 0.5935 0.8075 0.050 Uiso 1 1 d . .
N2 N 0.4206(3) 0.56775(10) 0.94844(13) 0.0176(4) Uani 1 1 d . .
C1 C -0.2431(4) 0.42504(13) 0.55492(17) 0.0207(4) Uani 1 1 d . .
H1 H -0.3748 0.4022 0.5904 0.025 Uiso 1 1 calc R U
C2 C -0.1607(4) 0.38500(14) 0.45708(16) 0.0215(4) Uani 1 1 d . .
C3 C -0.2706(4) 0.31300(13) 0.40840(18) 0.0248(5) Uani 1 1 d . .
H3 H -0.4053 0.2896 0.4411 0.030 Uiso 1 1 calc R U
C4 C -0.1848(4) 0.27680(14) 0.31491(19) 0.0285(5) Uani 1 1 d . .
H4 H -0.2627 0.2290 0.2824 0.034 Uiso 1 1 calc R U
C5 C 0.0176(4) 0.30923(15) 0.26574(17) 0.0282(5) Uani 1 1 d . .
H5 H 0.0768 0.2828 0.2014 0.034 Uiso 1 1 calc R U
C6 C 0.1279(4) 0.37855(15) 0.31070(19) 0.0265(5) Uani 1 1 d . .
H6 H 0.2649 0.4000 0.2777 0.032 Uiso 1 1 calc R U
C7 C 0.0405(4) 0.41932(14) 0.40659(17) 0.0227(4) Uani 1 1 d . .
C8 C 0.1466(4) 0.49215(15) 0.45295(18) 0.0256(5) Uani 1 1 d . .
H8 H 0.2801 0.5155 0.4194 0.031 Uiso 1 1 calc R U
C9 C 0.0602(4) 0.52968(14) 0.54550(18) 0.0247(5) Uani 1 1 d . .
H9 H 0.1326 0.5792 0.5746 0.030 Uiso 1 1 calc R U
C10 C -0.1369(4) 0.49547(13) 0.59876(16) 0.0207(4) Uani 1 1 d . .
C11 C -0.2201(3) 0.53890(13) 0.70308(17) 0.0210(4) Uani 1 1 d . .
H11 H -0.3531 0.5061 0.7324 0.025 Uiso 1 1 calc R U
C12 C -0.3251(4) 0.62234(15) 0.67041(18) 0.0269(5) Uani 1 1 d . .
H12A H -0.3828 0.6469 0.7397 0.040 Uiso 1 1 calc R U
H12B H -0.4650 0.6177 0.6061 0.040 Uiso 1 1 calc R U
H12C H -0.1951 0.6561 0.6444 0.040 Uiso 1 1 calc R U
C13 C 0.0633(4) 0.48452(13) 0.87106(16) 0.0196(4) Uani 1 1 d . .
C14 C 0.2993(4) 0.49827(12) 0.95633(16) 0.0182(4) Uani 1 1 d . .
C15 C 0.3793(4) 0.43741(13) 1.03630(17) 0.0228(4) Uani 1 1 d . .
H15 H 0.2867 0.3890 1.0382 0.027 Uiso 1 1 calc R U
C16 C 0.5976(4) 0.44926(14) 1.11312(18) 0.0261(5) Uani 1 1 d . .
H16 H 0.6576 0.4092 1.1694 0.031 Uiso 1 1 calc R U
C17 C 0.7272(4) 0.52050(14) 1.10659(17) 0.0231(4) Uani 1 1 d . .
H17 H 0.8785 0.5299 1.1578 0.028 Uiso 1 1 calc R U
C18 C 0.6317(4) 0.57813(13) 1.02346(16) 0.0184(4) Uani 1 1 d . .
C19 C 0.7652(3) 0.65654(13) 1.01298(15) 0.0178(4) Uani 1 1 d . .
C20 C 1.1286(4) 0.73051(13) 1.08712(18) 0.0217(4) Uani 1 1 d . .
H20A H 1.0265 0.7785 1.0984 0.026 Uiso 1 1 calc R U
H20B H 1.1912 0.7358 1.0102 0.026 Uiso 1 1 calc R U
C21 C 1.3446(4) 0.72494(13) 1.18620(16) 0.0198(4) Uani 1 1 d . .
C22 C 1.3962(4) 0.65639(15) 1.25475(18) 0.0261(5) Uani 1 1 d . .
H22 H 1.2885 0.6111 1.2425 0.031 Uiso 1 1 calc R U
C23 C 1.6044(4) 0.65347(16) 1.34130(19) 0.0308(5) Uani 1 1 d . .
H23 H 1.6392 0.6060 1.3871 0.037 Uiso 1 1 calc R U
C24 C 1.7608(4) 0.71907(16) 1.36100(18) 0.0285(5) Uani 1 1 d . .
H24 H 1.9029 0.7169 1.4202 0.034 Uiso 1 1 calc R U
C25 C 1.7093(4) 0.78837(15) 1.29376(19) 0.0287(5) Uani 1 1 d . .
H25 H 1.8154 0.8339 1.3074 0.034 Uiso 1 1 calc R U
C26 C 1.5028(4) 0.79105(14) 1.20670(19) 0.0257(4) Uani 1 1 d . .
H26 H 1.4690 0.8385 1.1606 0.031 Uiso 1 1 calc R U

loop_
_atom_site_aniso_label
_atom_site_aniso_U_11
_atom_site_aniso_U_22
_atom_site_aniso_U_33
_atom_site_aniso_U_23
_atom_site_aniso_U_13
_atom_site_aniso_U_12
O1 0.0279(8) 0.0231(8) 0.0331(8) 0.0027(7) -0.0051(6) -0.0056(7)
O2 0.0243(7) 0.0231(8) 0.0201(6) 0.0034(6) -0.0033(5) -0.0003(6)
O3 0.0191(6) 0.0200(7) 0.0232(6) 0.0013(6) -0.0044(5) -0.0016(6)
N1 0.0238(8) 0.0207(9) 0.0191(7) 0.0004(7) -0.0048(6) -0.0043(7)
N2 0.0175(8) 0.0199(9) 0.0153(7) -0.0014(7) 0.0013(6) 0.0005(7)
C1 0.0165(9) 0.0234(11) 0.0213(9) 0.0048(8) -0.0009(7) -0.0016(8)
C2 0.0201(10) 0.0246(11) 0.0184(9) 0.0038(8) -0.0021(7) 0.0051(8)
C3 0.0219(10) 0.0235(11) 0.0274(10) 0.0037(9) -0.0015(8) 0.0018(8)
C4 0.0312(11) 0.0227(12) 0.0288(10) -0.0012(9) -0.0048(9) 0.0028(9)
C5 0.0314(11) 0.0310(13) 0.0208(9) 0.0007(9) -0.0009(8) 0.0125(9)
C6 0.0202(10) 0.0346(12) 0.0241(10) 0.0065(9) 0.0015(8) 0.0064(8)
C7 0.0190(9) 0.0252(11) 0.0213(9) 0.0050(9) -0.0065(7) 0.0041(8)
C8 0.0189(10) 0.0326(13) 0.0246(10) 0.0058(9) 0.0008(7) -0.0035(8)
C9 0.0219(10) 0.0253(12) 0.0251(10) 0.0011(9) -0.0026(7) -0.0035(9)
C10 0.0185(9) 0.0234(11) 0.0180(9) 0.0007(8) -0.0053(7) 0.0016(8)
C11 0.0167(9) 0.0245(11) 0.0200(9) -0.0014(8) -0.0034(7) -0.0022(8)
C12 0.0255(10) 0.0266(12) 0.0257(10) -0.0023(9) -0.0059(8) 0.0015(9)
C13 0.0205(10) 0.0189(10) 0.0192(9) -0.0005(8) 0.0018(7) -0.0010(8)
C14 0.0179(9) 0.0204(11) 0.0163(9) -0.0005(8) 0.0023(7) 0.0016(8)
C15 0.0241(10) 0.0200(11) 0.0242(9) 0.0031(8) 0.0027(8) -0.0017(8)
C16 0.0246(11) 0.0267(12) 0.0257(10) 0.0101(9) -0.0012(8) 0.0013(9)
C17 0.0175(9) 0.0277(11) 0.0224(9) 0.0042(8) -0.0031(7) -0.0016(8)
C18 0.0171(9) 0.0224(10) 0.0153(8) 0.0000(7) 0.0008(6) 0.0000(7)
C19 0.0165(9) 0.0218(11) 0.0144(8) -0.0006(8) 0.0002(7) 0.0021(8)
C20 0.0213(10) 0.0183(11) 0.0238(9) 0.0009(8) -0.0029(7) -0.0032(8)
C21 0.0176(9) 0.0237(11) 0.0179(9) -0.0011(8) 0.0016(7) 0.0005(8)
C22 0.0240(10) 0.0270(11) 0.0255(10) 0.0033(9) -0.0028(8) -0.0051(9)
C23 0.0297(12) 0.0344(13) 0.0255(10) 0.0077(10) -0.0052(8) -0.0033(9)
C24 0.0220(10) 0.0404(13) 0.0210(9) 0.0005(9) -0.0047(7) -0.0028(9)
C25 0.0242(10) 0.0307(13) 0.0301(11) -0.0035(9) 0.0004(8) -0.0073(9)
C26 0.0254(10) 0.0247(11) 0.0262(10) 0.0010(9) 0.0007(8) -0.0020(9)

loop_
_atom_type_symbol
_atom_type_description
_atom_type_scat_dispersion_real
_atom_type_scat_dispersion_imag
_atom_type_scat_source
C C 0.0181 0.0091 'International Tables Vol C Tables 4.2.6.8 and 6.1.1.4'
H H 0.0000 0.0000 'International Tables Vol C Tables 4.2.6.8 and 6.1.1.4'
N N 0.0311 0.0180 'International Tables Vol C Tables 4.2.6.8 and 6.1.1.4'
O O 0.0492 0.0322 'International Tables Vol C Tables 4.2.6.8 and 6.1.1.4'

loop_
_geom_angle_atom_site_label_1
_geom_angle_atom_site_label_2
_geom_angle_atom_site_label_3
_geom_angle
C19 O3 C20 116.97(15)
C13 N1 C11 121.11(17)
C13 N1 H1X 118.3
C11 N1 H1X 120.3
C14 N2 C18 116.88(16)
C10 C1 C2 121.50(18)
C10 C1 H1 119.3
C2 C1 H1 119.3
C3 C2 C7 118.95(18)
C3 C2 C1 122.67(19)
C7 C2 C1 118.38(19)
C4 C3 C2 120.5(2)
C4 C3 H3 119.7
C2 C3 H3 119.7
C3 C4 C5 121.1(2)
C3 C4 H4 119.5
C5 C4 H4 119.5
C6 C5 C4 119.9(2)
C6 C5 H5 120.1
C4 C5 H5 120.1
C5 C6 C7 120.9(2)
C5 C6 H6 119.6
C7 C6 H6 119.6
C8 C7 C6 122.17(19)
C8 C7 C2 119.15(19)
C6 C7 C2 118.7(2)
C9 C8 C7 120.95(19)
C9 C8 H8 119.5
C7 C8 H8 119.5
C8 C9 C10 120.74(19)
C8 C9 H9 119.6
C10 C9 H9 119.6
C1 C10 C9 119.26(18)
C1 C10 C11 122.49(18)
C9 C10 C11 118.24(18)
N1 C11 C10 110.34(16)
N1 C11 C12 108.75(17)
C10 C11 C12 112.57(16)
N1 C11 H11 108.4
C10 C11 H11 108.4
C12 C11 H11 108.4
C11 C12 H12A 109.5
C11 C12 H12B 109.5
H12A C12 H12B 109.5
C11 C12 H12C 109.5
H12A C12 H12C 109.5
H12B C12 H12C 109.5
O1 C13 N1 123.44(17)
O1 C13 C14 121.27(18)
N1 C13 C14 115.29(17)
N2 C14 C15 124.16(17)
N2 C14 C13 117.85(16)
C15 C14 C13 117.98(17)
C16 C15 C14 118.12(19)
C16 C15 H15 120.9
C14 C15 H15 120.9
C15 C16 C17 118.90(18)
C15 C16 H16 120.5
C17 C16 H16 120.5
C16 C17 C18 118.79(17)
C16 C17 H17 120.6
C18 C17 H17 120.6
N2 C18 C17 123.14(19)
N2 C18 C19 116.02(16)
C17 C18 C19 120.84(17)
O2 C19 O3 124.44(18)
O2 C19 C18 124.80(16)
O3 C19 C18 110.75(15)
O3 C20 C21 108.80(16)
O3 C20 H20A 109.9
C21 C20 H20A 109.9
O3 C20 H20B 109.9
C21 C20 H20B 109.9
H20A C20 H20B 108.3
C22 C21 C26 118.87(18)
C22 C21 C20 122.99(18)
C26 C21 C20 118.10(19)
C21 C22 C23 120.4(2)
C21 C22 H22 119.8
C23 C22 H22 119.8
C24 C23 C22 120.4(2)
C24 C23 H23 119.8
C22 C23 H23 119.8
C23 C24 C25 119.60(19)
C23 C24 H24 120.2
C25 C24 H24 120.2
C26 C25 C24 120.0(2)
C26 C25 H25 120.0
C24 C25 H25 120.0
C25 C26 C21 120.7(2)
C25 C26 H26 119.7
C21 C26 H26 119.7

loop_
_geom_bond_atom_site_label_1
_geom_bond_atom_site_label_2
_geom_bond_distance
O1 C13 1.223(3)
O2 C19 1.210(2)
O3 C19 1.338(2)
O3 C20 1.446(3)
N1 C13 1.345(3)
N1 C11 1.469(2)
N1 H1X 0.9224
N2 C14 1.338(3)
N2 C18 1.339(2)
C1 C10 1.367(3)
C1 C2 1.426(3)
C1 H1 0.9500
C2 C3 1.414(3)
C2 C7 1.425(3)
C3 C4 1.364(3)
C3 H3 0.9500
C4 C5 1.411(4)
C4 H4 0.9500
C5 C6 1.363(3)
C5 H5 0.9500
C6 C7 1.425(3)
C6 H6 0.9500
C7 C8 1.410(3)
C8 C9 1.366(3)
C8 H8 0.9500
C9 C10 1.423(3)
C9 H9 0.9500
C10 C11 1.515(3)
C11 C12 1.524(3)
C11 H11 1.0000
C12 H12A 0.9800
C12 H12B 0.9800
C12 H12C 0.9800
C13 C14 1.510(3)
C14 C15 1.389(3)
C15 C16 1.383(3)
C15 H15 0.9500
C16 C17 1.384(3)
C16 H16 0.9500
C17 C18 1.394(3)
C17 H17 0.9500
C18 C19 1.503(3)
C20 C21 1.510(3)
C20 H20A 0.9900
C20 H20B 0.9900
C21 C22 1.387(3)
C21 C26 1.393(3)
C22 C23 1.391(3)
C22 H22 0.9500
C23 C24 1.380(4)
C23 H23 0.9500
C24 C25 1.389(4)
C24 H24 0.9500
C25 C26 1.387(3)
C25 H25 0.9500
C26 H26 0.9500

loop_
_geom_hbond_atom_site_label_D
_geom_hbond_atom_site_label_H
_geom_hbond_atom_site_label_A
_geom_hbond_distance_DH
_geom_hbond_distance_HA
_geom_hbond_distance_DA
_geom_hbond_angle_DHA
_geom_hbond_site_symmetry_A
C12 H12A O2 0.98 2.56 3.459(3) 153 1_455
C20 H20A O1 0.99 2.39 3.235(3) 143 2_657

loop_
_geom_torsion_atom_site_label_1
_geom_torsion_atom_site_label_2
_geom_torsion_atom_site_label_3
_geom_torsion_atom_site_label_4
_geom_torsion
C10 C1 C2 C3 -178.65(18)
C10 C1 C2 C7 1.3(3)
C7 C2 C3 C4 0.3(3)
C1 C2 C3 C4 -179.84(19)
C2 C3 C4 C5 1.1(3)
C3 C4 C5 C6 -1.0(3)
C4 C5 C6 C7 -0.4(3)
C5 C6 C7 C8 -178.34(18)
C5 C6 C7 C2 1.8(3)
C3 C2 C7 C8 178.45(18)
C1 C2 C7 C8 -1.5(3)
C3 C2 C7 C6 -1.6(3)
C1 C2 C7 C6 178.44(18)
C6 C7 C8 C9 -179.54(19)
C2 C7 C8 C9 0.4(3)
C7 C8 C9 C10 1.0(3)
C2 C1 C10 C9 0.1(3)
C2 C1 C10 C11 -179.62(17)
C8 C9 C10 C1 -1.2(3)
C8 C9 C10 C11 178.49(18)
C13 N1 C11 C10 -77.9(2)
C13 N1 C11 C12 158.18(18)
C1 C10 C11 N1 120.83(19)
C9 C10 C11 N1 -58.9(2)
C1 C10 C11 C12 -117.5(2)
C9 C10 C11 C12 62.8(2)
C11 N1 C13 O1 -7.7(3)
C11 N1 C13 C14 172.65(16)
C18 N2 C14 C15 -0.2(3)
C18 N2 C14 C13 -178.86(15)
O1 C13 C14 N2 176.07(17)
N1 C13 C14 N2 -4.3(2)
O1 C13 C14 C15 -2.7(3)
N1 C13 C14 C15 176.95(17)
N2 C14 C15 C16 0.3(3)
C13 C14 C15 C16 178.91(18)
C14 C15 C16 C17 -0.4(3)
C15 C16 C17 C18 0.6(3)
C14 N2 C18 C17 0.4(3)
C14 N2 C18 C19 179.91(15)
C16 C17 C18 N2 -0.6(3)
C16 C17 C18 C19 179.90(18)
C20 O3 C19 O2 0.2(3)
C20 O3 C19 C18 179.87(16)
N2 C18 C19 O2 2.9(3)
C17 C18 C19 O2 -177.48(19)
N2 C18 C19 O3 -176.72(15)
C17 C18 C19 O3 2.8(2)
C19 O3 C20 C21 173.47(15)
O3 C20 C21 C22 6.5(3)
O3 C20 C21 C26 -175.58(17)
C26 C21 C22 C23 -0.9(3)
C20 C21 C22 C23 177.04(19)
C21 C22 C23 C24 0.8(3)
C22 C23 C24 C25 0.0(3)
C23 C24 C25 C26 -0.6(3)
C24 C25 C26 C21 0.4(3)
C22 C21 C26 C25 0.3(3)
C20 C21 C26 C25 -177.7(2)
